data_7000915
loop_
_publ_author_name
'Logacheva, Nadezhda M.'
'Baulin, Vladimir E.'
'Tsivadze, Aslan Yu.'
'Pyatova, Elena N.'
'Ivanova, Irina S.'
'Velikodny, Yurii A.'
'Chernyshev, Vladimir V.'

_publ_section_title
;
 Ni(II), Co(II), Cu(II), Zn(II) and Na(I) complexes of a hybrid ligand
 4&#x2032;-(4&#x2034;-benzo-15-crown-5)-methyloxy-2,2&#x2032;:6&#x2032;,2&#x2033;-terpyridine
;
_journal_issue 14
_journal_name_full 'Dalton Transactions'
_journal_page_first 2482
_journal_page_last 2489
_journal_paper_doi 10.1039/b819805e
_journal_year 2009
_chemical_formula_moiety 'C31 H31 N4 Na O6 S'
_chemical_formula_sum 'C31 H31 N4 Na O6 S'
_chemical_formula_weight 610.66
_chemical_name_common
;
(4'-(4'''-Benzo-15-crown-5-sodium thiocyanate)-methyloxy-
2,2':6',2''-terpyridine)
;
_chemical_name_systematic
;
[4'-(4'''-Benzo-15-crown-5-sodium thiocyanate)-methyloxy-2,2':6',2''-
terpyridine]
;
_space_group_IT_number 14
_symmetry_cell_setting monoclinic
_symmetry_space_group_name_Hall '-P 2ybc'
_symmetry_space_group_name_H-M 'P 1 21/c 1'
_atom_sites_solution_hydrogens geom
_atom_sites_solution_primary direct
_atom_sites_solution_secondary difmap
_audit_creation_method SHELXL-97
_cell_angle_alpha 90.00
_cell_angle_beta 109.351(14)
_cell_angle_gamma 90.00
_cell_formula_units_Z 4
_cell_length_a 18.643(3)
_cell_length_b 9.4581(11)
_cell_length_c 18.524(3)
_cell_measurement_reflns_used 25
_cell_measurement_temperature 295(2)
_cell_measurement_theta_max 35.33
_cell_measurement_theta_min 27.18
_cell_volume 3081.8(8)
_computing_cell_refinement 'CAD4 Express (Enraf Nonius, 1994)'
_computing_data_collection 'CAD4 Express (Enraf Nonius, 1994)'
_computing_data_reduction 'XCAD4 (Harms & Wocadlo, 1995)'
_computing_molecular_graphics 'PLATON (Spek, 2003)'
_computing_structure_refinement 'SHELXL97 (Sheldrick, 1997)'
_computing_structure_solution 'SHELXS97 (Sheldrick, 1997)'
_diffrn_ambient_temperature 295(2)
_diffrn_detector 'scintillation LiI'
_diffrn_detector_dtime 1.215
_diffrn_measured_fraction_theta_full 0.98
_diffrn_measured_fraction_theta_max 0.98
_diffrn_measurement_device '\k-geometry diffractometer'
_diffrn_measurement_device_type 'Enraf Nonius CAD4'
_diffrn_measurement_method 'non-profiled omega scans'
_diffrn_radiation_monochromator graphite
_diffrn_radiation_probe x-ray
_diffrn_radiation_source 'fine-focus sealed tube'
_diffrn_radiation_type CuK\a
_diffrn_radiation_wavelength 1.54184
_diffrn_reflns_av_R_equivalents 0.0441
_diffrn_reflns_av_sigmaI/netI 0.0763
_diffrn_reflns_limit_h_max 22
_diffrn_reflns_limit_h_min 0
_diffrn_reflns_limit_k_max 11
_diffrn_reflns_limit_k_min 0
_diffrn_reflns_limit_l_max 19
_diffrn_reflns_limit_l_min -22
_diffrn_reflns_number 6188
_diffrn_reflns_theta_full 66.92
_diffrn_reflns_theta_max 66.92
_diffrn_reflns_theta_min 2.51
_diffrn_source 'Enraf Nonius FR590'
_diffrn_standards_decay_% 2
_diffrn_standards_interval_count 120
_diffrn_standards_number 3
_exptl_absorpt_coefficient_mu 1.484
_exptl_absorpt_correction_T_max 0.924
_exptl_absorpt_correction_T_min 0.841
_exptl_absorpt_correction_type psi-scan
_exptl_crystal_colour colourless
_exptl_crystal_density_diffrn 1.316
_exptl_crystal_density_method 'not measured'
_exptl_crystal_description prism
_exptl_crystal_F_000 1280
_exptl_crystal_size_max 0.2
_exptl_crystal_size_mid 0.2
_exptl_crystal_size_min 0.1
_refine_diff_density_max 0.654
_refine_diff_density_min -0.457
_refine_diff_density_rms 0.082
_refine_ls_extinction_method none
_refine_ls_goodness_of_fit_ref 1.058
_refine_ls_hydrogen_treatment constr
_refine_ls_matrix_type full
_refine_ls_number_parameters 388
_refine_ls_number_reflns 5377
_refine_ls_number_restraints 15
_refine_ls_restrained_S_all 1.061
_refine_ls_R_factor_all 0.1566
_refine_ls_R_factor_gt 0.0671
_refine_ls_shift/su_max 0.003
_refine_ls_shift/su_mean 0.000
_refine_ls_structure_factor_coef Fsqd
_refine_ls_weighting_details 'calc w=1/[\s^2^(Fo^2^)+(0.19P)^2^] where P=(Fo^2^+2Fc^2^)/3'
_refine_ls_weighting_scheme calc
_refine_ls_wR_factor_gt 0.1434
_refine_ls_wR_factor_ref 0.2354
_reflns_number_gt 2296
_reflns_number_total 5377
_reflns_threshold_expression >2sigma(I)
_cod_data_source_file b819805e.txt
_cod_data_source_block 6
_cod_original_sg_symbol_H-M 'P 21/c'
_cod_database_code 7000915

loop_
_symmetry_equiv_pos_as_xyz
'x, y, z'
'-x, y+1/2, -z+1/2'
'-x, -y, -z'
'x, -y-1/2, z-1/2'

loop_
_atom_site_label
_atom_site_type_symbol
_atom_site_fract_x
_atom_site_fract_y
_atom_site_fract_z
_atom_site_U_iso_or_equiv
_atom_site_adp_type
_atom_site_occupancy
_atom_site_symmetry_multiplicity
_atom_site_calc_flag
_atom_site_refinement_flags
_atom_site_disorder_assembly
_atom_site_disorder_group
O1 O 0.1435(3) 0.3523(6) 0.1474(3) 0.0678(15) Uani 1 1 d . . .
O2 O 0.3336(4) 0.1499(7) 0.4556(3) 0.0866(19) Uani 1 1 d . . .
O3 O 0.3365(6) 0.0359(11) 0.5881(6) 0.164(4) Uani 1 1 d . . .
O4 O 0.4109(5) 0.1991(11) 0.7045(5) 0.141(3) Uani 1 1 d . . .
O5 O 0.4112(5) 0.4498(10) 0.6315(4) 0.136(3) Uani 1 1 d . . .
O6 O 0.3790(3) 0.4106(6) 0.4830(3) 0.0730(16) Uani 1 1 d . . .
N1 N 0.0990(5) 0.5356(9) -0.1168(4) 0.086(2) Uani 1 1 d D . .
N2 N -0.0206(4) 0.2885(7) -0.0644(3) 0.0603(17) Uani 1 1 d . . .
N3 N -0.0867(4) 0.0353(7) 0.0435(3) 0.0645(18) Uani 1 1 d . . .
C1 C 0.1022(6) 0.5940(12) -0.1821(6) 0.102(3) Uani 1 1 d . . .
H1 H 0.1421 0.6554 -0.1786 0.123 Uiso 1 1 calc R . .
C2 C 0.0502(6) 0.5690(11) -0.2540(6) 0.099(3) Uani 1 1 d . . .
H2 H 0.0563 0.6107 -0.2970 0.119 Uiso 1 1 calc R . .
C3 C -0.0102(6) 0.4821(11) -0.2608(6) 0.091(3) Uani 1 1 d . . .
H3 H -0.0463 0.4631 -0.3083 0.110 Uiso 1 1 calc R . .
C4 C -0.0158(6) 0.4233(10) -0.1943(5) 0.078(2) Uani 1 1 d . . .
H4 H -0.0570 0.3661 -0.1964 0.093 Uiso 1 1 calc R . .
C5 C 0.0397(6) 0.4496(10) -0.1253(5) 0.072(2) Uani 1 1 d . . .
C6 C 0.0374(5) 0.3785(9) -0.0552(4) 0.061(2) Uani 1 1 d . . .
C7 C 0.0910(5) 0.4021(9) 0.0162(5) 0.067(2) Uani 1 1 d . . .
H7 H 0.1294 0.4679 0.0213 0.080 Uiso 1 1 calc R . .
C8 C 0.0883(5) 0.3295(9) 0.0796(4) 0.062(2) Uani 1 1 d . . .
C9 C 0.0294(4) 0.2344(9) 0.0705(4) 0.059(2) Uani 1 1 d . . .
H9 H 0.0260 0.1825 0.1119 0.071 Uiso 1 1 calc R . .
C10 C -0.0255(4) 0.2181(8) -0.0032(4) 0.0565(19) Uani 1 1 d . . .
C11 C -0.0895(4) 0.1182(8) -0.0155(4) 0.059(2) Uani 1 1 d . . .
C12 C -0.1478(5) 0.1151(11) -0.0850(5) 0.082(3) Uani 1 1 d . . .
H12 H -0.1494 0.1769 -0.1246 0.098 Uiso 1 1 calc R . .
C13 C -0.2044(5) 0.0138(12) -0.0923(5) 0.092(3) Uani 1 1 d . . .
H13 H -0.2442 0.0070 -0.1384 0.110 Uiso 1 1 calc R . .
C14 C -0.2031(5) -0.0756(10) -0.0338(5) 0.080(3) Uani 1 1 d . . .
H14 H -0.2400 -0.1444 -0.0387 0.096 Uiso 1 1 calc R . .
C15 C -0.1437(5) -0.0566(10) 0.0320(5) 0.078(3) Uani 1 1 d . . .
H15 H -0.1427 -0.1136 0.0733 0.093 Uiso 1 1 calc R . .
C16 C 0.1391(5) 0.2744(10) 0.2118(4) 0.069(2) Uani 1 1 d . . .
H16A H 0.1421 0.1739 0.2028 0.082 Uiso 1 1 calc R . .
H16B H 0.0909 0.2931 0.2194 0.082 Uiso 1 1 calc R . .
C17 C 0.2033(5) 0.3173(9) 0.2817(4) 0.061(2) Uani 1 1 d . . .
C18 C 0.2391(5) 0.2117(9) 0.3330(5) 0.070(2) Uani 1 1 d . . .
H18 H 0.2242 0.1181 0.3222 0.083 Uiso 1 1 calc R . .
C19 C 0.2979(5) 0.2456(9) 0.4015(5) 0.066(2) Uani 1 1 d . . .
C20 C 0.3194(5) 0.3865(9) 0.4149(4) 0.062(2) Uani 1 1 d . . .
C21 C 0.2844(5) 0.4877(9) 0.3634(4) 0.067(2) Uani 1 1 d . . .
H21 H 0.3002 0.5812 0.3727 0.080 Uiso 1 1 calc R . .
C22 C 0.2259(5) 0.4543(9) 0.2979(4) 0.064(2) Uani 1 1 d . . .
H22 H 0.2015 0.5257 0.2641 0.077 Uiso 1 1 calc R . .
C23 C 0.2919(6) 0.0236(10) 0.4554(7) 0.111(4) Uani 1 1 d . . .
H23A H 0.2903 -0.0335 0.4114 0.134 Uiso 1 1 calc R . .
H23B H 0.2401 0.0475 0.4512 0.134 Uiso 1 1 calc R . .
C24 C 0.3278(9) -0.0599(14) 0.5273(7) 0.157(6) Uani 1 1 d . . .
H24A H 0.2954 -0.1383 0.5305 0.188 Uiso 1 1 calc R . .
H24B H 0.3767 -0.0970 0.5287 0.188 Uiso 1 1 calc R . .
C25 C 0.3506(10) -0.0158(17) 0.6629(7) 0.172(6) Uani 1 1 d . . .
H25A H 0.3976 -0.0695 0.6792 0.206 Uiso 1 1 calc R . .
H25B H 0.3096 -0.0778 0.6642 0.206 Uiso 1 1 calc R . .
C26 C 0.3564(8) 0.1065(15) 0.7151(9) 0.149(5) Uani 1 1 d . . .
H26A H 0.3076 0.1537 0.7030 0.179 Uiso 1 1 calc R . .
H26B H 0.3719 0.0748 0.7678 0.179 Uiso 1 1 calc R . .
C27 C 0.4075(8) 0.3315(13) 0.7391(8) 0.135(5) Uani 1 1 d . . .
H27A H 0.4297 0.3229 0.7942 0.162 Uiso 1 1 calc R . .
H27B H 0.3548 0.3599 0.7271 0.162 Uiso 1 1 calc R . .
C28 C 0.4490(8) 0.4405(15) 0.7113(5) 0.143(5) Uani 1 1 d . . .
H28A H 0.4476 0.5306 0.7357 0.172 Uiso 1 1 calc R . .
H28B H 0.5016 0.4130 0.7221 0.172 Uiso 1 1 calc R . .
C29 C 0.4461(6) 0.5423(12) 0.5923(5) 0.116(4) Uani 1 1 d . . .
H29A H 0.4937 0.5037 0.5907 0.139 Uiso 1 1 calc R . .
H29B H 0.4553 0.6347 0.6164 0.139 Uiso 1 1 calc R . .
C30 C 0.3878(5) 0.5506(8) 0.5131(5) 0.088(3) Uani 1 1 d . . .
H30A H 0.3398 0.5857 0.5156 0.105 Uiso 1 1 calc R . .
H30B H 0.4051 0.6135 0.4809 0.105 Uiso 1 1 calc R . .
Na Na 0.4221(2) 0.2223(5) 0.5768(2) 0.0932(13) Uani 1 1 d . . .
N4 N 0.5554(6) 0.1896(13) 0.6129(7) 0.099(4) Uani 1 1 d . . .
C31 C 0.6130(4) 0.1904(12) 0.6608(5) 0.099(3) Uani 1 1 d . . .
S1 S 0.6955(2) 0.1732(4) 0.72312(19) 0.1239(13) Uani 1 1 d . . .

loop_
_atom_site_aniso_label
_atom_site_aniso_U_11
_atom_site_aniso_U_22
_atom_site_aniso_U_33
_atom_site_aniso_U_23
_atom_site_aniso_U_13
_atom_site_aniso_U_12
O1 0.065(3) 0.083(4) 0.054(3) -0.001(3) 0.019(3) -0.016(3)
O2 0.093(4) 0.074(4) 0.083(4) 0.017(3) 0.017(4) 0.003(4)
O3 0.207(7) 0.146(6) 0.140(6) 0.027(5) 0.059(5) -0.026(5)
O4 0.141(5) 0.166(6) 0.130(5) -0.016(5) 0.065(5) -0.017(5)
O5 0.157(6) 0.145(6) 0.097(4) 0.006(4) 0.027(4) 0.015(5)
O6 0.068(4) 0.085(4) 0.059(3) -0.003(3) 0.012(3) -0.004(3)
N1 0.089(6) 0.095(6) 0.081(5) 0.019(5) 0.039(5) 0.005(5)
N2 0.067(4) 0.062(4) 0.055(4) 0.000(3) 0.025(3) 0.013(3)
N3 0.065(4) 0.073(5) 0.053(4) -0.001(3) 0.017(3) -0.005(4)
C1 0.097(5) 0.106(5) 0.112(5) 0.010(4) 0.046(4) 0.001(4)
C2 0.110(5) 0.101(5) 0.095(5) 0.006(4) 0.047(4) 0.013(4)
C3 0.101(5) 0.091(5) 0.081(4) 0.001(4) 0.028(4) 0.012(4)
C4 0.090(4) 0.079(4) 0.065(4) 0.008(4) 0.026(4) 0.009(4)
C5 0.095(6) 0.066(6) 0.070(6) 0.011(4) 0.046(5) 0.023(5)
C6 0.061(5) 0.065(5) 0.060(5) 0.005(4) 0.024(4) 0.018(4)
C7 0.080(6) 0.058(5) 0.075(6) -0.003(4) 0.044(5) 0.000(4)
C8 0.069(5) 0.068(5) 0.050(4) -0.008(4) 0.022(4) 0.001(4)
C9 0.055(4) 0.071(5) 0.052(4) 0.001(4) 0.018(4) 0.003(4)
C10 0.064(5) 0.057(5) 0.052(4) -0.001(4) 0.024(4) 0.012(4)
C11 0.058(5) 0.069(5) 0.051(4) -0.008(4) 0.019(4) 0.004(4)
C12 0.065(5) 0.115(8) 0.058(5) 0.005(5) 0.011(4) 0.001(5)
C13 0.046(5) 0.142(10) 0.074(6) 0.000(6) 0.003(4) -0.012(6)
C14 0.065(5) 0.104(8) 0.067(6) -0.015(5) 0.019(5) -0.020(5)
C15 0.080(6) 0.095(7) 0.062(5) -0.006(5) 0.028(5) -0.010(5)
C16 0.066(5) 0.083(6) 0.056(5) -0.005(4) 0.018(4) -0.010(5)
C17 0.071(5) 0.068(5) 0.048(4) 0.002(4) 0.022(4) 0.003(4)
C18 0.078(6) 0.067(6) 0.067(5) -0.010(4) 0.028(5) -0.012(5)
C19 0.072(5) 0.058(5) 0.070(5) 0.010(4) 0.026(5) 0.006(4)
C20 0.065(5) 0.071(6) 0.052(4) -0.006(4) 0.022(4) -0.004(4)
C21 0.082(6) 0.058(5) 0.055(5) 0.005(4) 0.016(4) -0.011(4)
C22 0.079(5) 0.057(5) 0.051(4) 0.000(4) 0.014(4) 0.001(4)
C23 0.124(6) 0.090(6) 0.111(6) 0.015(5) 0.027(5) 0.001(5)
C24 0.177(8) 0.140(8) 0.149(8) 0.008(6) 0.048(6) -0.006(6)
C25 0.176(8) 0.176(9) 0.163(8) 0.017(7) 0.056(6) -0.019(6)
C26 0.143(7) 0.162(8) 0.149(8) 0.007(6) 0.058(6) -0.004(6)
C27 0.129(7) 0.148(8) 0.132(7) -0.012(6) 0.049(6) 0.016(6)
C28 0.154(7) 0.145(7) 0.117(7) -0.022(6) 0.028(6) -0.008(6)
C29 0.111(6) 0.111(6) 0.118(6) -0.029(5) 0.030(5) -0.013(5)
C30 0.096(5) 0.082(5) 0.072(5) -0.001(4) 0.010(4) -0.012(5)
Na 0.097(3) 0.111(3) 0.071(2) 0.009(2) 0.0281(19) 0.014(2)
N4 0.095(5) 0.103(6) 0.100(5) 0.006(4) 0.035(4) 0.001(4)
C31 0.099(5) 0.100(5) 0.101(5) 0.017(4) 0.039(4) 0.000(4)
S1 0.144(3) 0.098(2) 0.113(2) 0.0241(18) 0.0204(19) -0.0012(19)

loop_
_atom_type_symbol
_atom_type_description
_atom_type_scat_dispersion_real
_atom_type_scat_dispersion_imag
_atom_type_scat_source
C C 0.0181 0.0091 'International Tables Vol C Tables 4.2.6.8 and 6.1.1.4'
N N 0.0311 0.0180 'International Tables Vol C Tables 4.2.6.8 and 6.1.1.4'
Na Na 0.1353 0.1239 'International Tables Vol C Tables 4.2.6.8 and 6.1.1.4'
O O 0.0492 0.0322 'International Tables Vol C Tables 4.2.6.8 and 6.1.1.4'
S S 0.3331 0.5567 'International Tables Vol C Tables 4.2.6.8 and 6.1.1.4'
H H 0.0000 0.0000 'International Tables Vol C Tables 4.2.6.8 and 6.1.1.4'

loop_
_geom_angle_atom_site_label_1
_geom_angle_atom_site_label_2
_geom_angle_atom_site_label_3
_geom_angle
_geom_angle_site_symmetry_1
_geom_angle_site_symmetry_3
_geom_angle_publ_flag
C8 O1 C16 117.2(6) . . ?
C19 O2 C23 115.2(7) . . ?
C19 O2 Na 121.3(6) . . ?
C23 O2 Na 116.5(6) . . ?
C25 O3 C24 119.7(11) . . ?
C25 O3 Na 115.0(10) . . ?
C24 O3 Na 107.6(9) . . ?
C26 O4 C27 110.1(11) . . ?
C26 O4 Na 119.2(8) . . ?
C27 O4 Na 112.9(8) . . ?
C28 O5 C29 114.7(10) . . ?
C28 O5 Na 107.5(8) . . ?
C29 O5 Na 102.6(7) . . ?
C20 O6 C30 117.3(6) . . ?
C20 O6 Na 120.1(5) . . ?
C30 O6 Na 115.7(5) . . ?
C5 N1 C1 115.0(9) . . ?
C6 N2 C10 119.0(7) . . ?
C11 N3 C15 116.1(7) . . ?
C2 C1 N1 124.7(10) . . ?
C2 C1 H1 117.6 . . ?
N1 C1 H1 117.7 . . ?
C3 C2 C1 119.1(10) . . ?
C3 C2 H2 120.5 . . ?
C1 C2 H2 120.5 . . ?
C2 C3 C4 117.4(10) . . ?
C2 C3 H3 121.3 . . ?
C4 C3 H3 121.3 . . ?
C5 C4 C3 120.0(9) . . ?
C5 C4 H4 120.0 . . ?
C3 C4 H4 120.0 . . ?
N1 C5 C4 123.9(8) . . ?
N1 C5 C6 115.9(8) . . ?
C4 C5 C6 120.2(9) . . ?
N2 C6 C7 121.3(7) . . ?
N2 C6 C5 115.8(8) . . ?
C7 C6 C5 123.0(8) . . ?
C8 C7 C6 121.0(8) . . ?
C8 C7 H7 119.5 . . ?
C6 C7 H7 119.5 . . ?
O1 C8 C9 123.0(7) . . ?
O1 C8 C7 118.8(8) . . ?
C9 C8 C7 118.2(7) . . ?
C8 C9 C10 118.5(7) . . ?
C8 C9 H9 120.8 . . ?
C10 C9 H9 120.7 . . ?
N2 C10 C9 122.0(7) . . ?
N2 C10 C11 117.6(7) . . ?
C9 C10 C11 120.4(7) . . ?
N3 C11 C12 123.8(8) . . ?
N3 C11 C10 116.1(6) . . ?
C12 C11 C10 120.2(7) . . ?
C11 C12 C13 116.1(8) . . ?
C11 C12 H12 121.9 . . ?
C13 C12 H12 121.9 . . ?
C14 C13 C12 122.1(8) . . ?
C14 C13 H13 118.9 . . ?
C12 C13 H13 119.0 . . ?
C13 C14 C15 115.1(8) . . ?
C13 C14 H14 122.4 . . ?
C15 C14 H14 122.4 . . ?
N3 C15 C14 126.7(8) . . ?
N3 C15 H15 116.7 . . ?
C14 C15 H15 116.7 . . ?
O1 C16 C17 109.4(7) . . ?
O1 C16 H16A 109.8 . . ?
C17 C16 H16A 109.8 . . ?
O1 C16 H16B 109.8 . . ?
C17 C16 H16B 109.8 . . ?
H16A C16 H16B 108.2 . . ?
C22 C17 C18 119.3(7) . . ?
C22 C17 C16 123.1(8) . . ?
C18 C17 C16 117.5(8) . . ?
C17 C18 C19 120.4(8) . . ?
C17 C18 H18 119.8 . . ?
C19 C18 H18 119.8 . . ?
O2 C19 C20 117.9(8) . . ?
O2 C19 C18 124.0(8) . . ?
C20 C19 C18 118.1(8) . . ?
C21 C20 C19 120.5(8) . . ?
C21 C20 O6 125.0(8) . . ?
C19 C20 O6 114.5(7) . . ?
C20 C21 C22 121.0(8) . . ?
C20 C21 H21 119.5 . . ?
C22 C21 H21 119.5 . . ?
C17 C22 C21 120.6(7) . . ?
C17 C22 H22 119.7 . . ?
C21 C22 H22 119.7 . . ?
O2 C23 C24 110.9(10) . . ?
O2 C23 H23A 109.5 . . ?
C24 C23 H23A 109.5 . . ?
O2 C23 H23B 109.4 . . ?
C24 C23 H23B 109.5 . . ?
H23A C23 H23B 108.0 . . ?
O3 C24 C23 105.7(10) . . ?
O3 C24 H24A 110.6 . . ?
C23 C24 H24A 110.6 . . ?
O3 C24 H24B 110.6 . . ?
C23 C24 H24B 110.6 . . ?
H24A C24 H24B 108.8 . . ?
O3 C25 C26 108.6(13) . . ?
O3 C25 H25A 110.0 . . ?
C26 C25 H25A 110.0 . . ?
O3 C25 H25B 110.0 . . ?
C26 C25 H25B 110.0 . . ?
H25A C25 H25B 108.3 . . ?
O4 C26 C25 107.1(12) . . ?
O4 C26 H26A 110.3 . . ?
C25 C26 H26A 110.2 . . ?
O4 C26 H26B 110.4 . . ?
C25 C26 H26B 110.3 . . ?
H26A C26 H26B 108.6 . . ?
O4 C27 C28 110.5(11) . . ?
O4 C27 H27A 109.6 . . ?
C28 C27 H27A 109.6 . . ?
O4 C27 H27B 109.5 . . ?
C28 C27 H27B 109.5 . . ?
H27A C27 H27B 108.1 . . ?
O5 C28 C27 105.7(11) . . ?
O5 C28 H28A 110.6 . . ?
C27 C28 H28A 110.6 . . ?
O5 C28 H28B 110.6 . . ?
C27 C28 H28B 110.6 . . ?
H28A C28 H28B 108.8 . . ?
O5 C29 C30 102.9(8) . . ?
O5 C29 Na 50.4(5) . . ?
C30 C29 Na 85.6(5) . . ?
O5 C29 H29A 111.2 . . ?
C30 C29 H29A 111.2 . . ?
Na C29 H29A 74.4 . . ?
O5 C29 H29B 111.2 . . ?
C30 C29 H29B 111.2 . . ?
Na C29 H29B 158.8 . . ?
H29A C29 H29B 109.1 . . ?
O6 C30 C29 106.5(7) . . ?
O6 C30 H30A 110.4 . . ?
C29 C30 H30A 110.4 . . ?
O6 C30 H30B 110.4 . . ?
C29 C30 H30B 110.4 . . ?
H30A C30 H30B 108.6 . . ?
N4 Na O2 123.9(4) . . ?
N4 Na O5 102.9(4) . . ?
O2 Na O5 121.3(3) . . ?
N4 Na O3 122.5(4) . . ?
O2 Na O3 66.9(3) . . ?
O5 Na O3 117.4(4) . . ?
N4 Na O6 111.4(4) . . ?
O2 Na O6 65.1(2) . . ?
O5 Na O6 66.0(3) . . ?
O3 Na O6 121.5(3) . . ?
N4 Na O4 97.6(4) . . ?
O2 Na O4 128.6(3) . . ?
O5 Na O4 68.2(3) . . ?
O3 Na O4 65.4(4) . . ?
O6 Na O4 129.9(3) . . ?
N4 Na C29 89.7(4) . . ?
O2 Na C29 113.8(3) . . ?
O5 Na C29 27.0(2) . . ?
O3 Na C29 142.0(4) . . ?
O6 Na C29 49.1(2) . . ?
O4 Na C29 93.1(3) . . ?
C31 N4 Na 147.6(11) . . ?
N4 C31 S1 172.7(13) . . ?

loop_
_geom_bond_atom_site_label_1
_geom_bond_atom_site_label_2
_geom_bond_distance
_geom_bond_site_symmetry_2
_geom_bond_publ_flag
O1 C8 1.352(9) . ?
O1 C16 1.427(9) . ?
O2 C19 1.350(9) . ?
O2 C23 1.424(8) . ?
O2 Na 2.403(7) . ?
O3 C25 1.409(12) . ?
O3 C24 1.412(13) . ?
O3 Na 2.433(11) . ?
O4 C26 1.404(12) . ?
O4 C27 1.418(11) . ?
O4 Na 2.452(9) . ?
O5 C28 1.414(7) . ?
O5 C29 1.423(7) . ?
O5 Na 2.415(10) . ?
O6 C20 1.397(9) . ?
O6 C30 1.425(7) . ?
O6 Na 2.430(7) . ?
N1 C5 1.340(12) . ?
N1 C1 1.349(9) . ?
N2 C6 1.341(10) . ?
N2 C10 1.343(9) . ?
N3 C11 1.332(6) . ?
N3 C15 1.335(6) . ?
C1 C2 1.383(14) . ?
C1 H1 0.9297 . ?
C2 C3 1.366(9) . ?
C2 H2 0.9302 . ?
C3 C4 1.386(12) . ?
C3 H3 0.9300 . ?
C4 C5 1.374(12) . ?
C4 H4 0.9302 . ?
C5 C6 1.475(11) . ?
C6 C7 1.387(11) . ?
C7 C8 1.375(11) . ?
C7 H7 0.9300 . ?
C8 C9 1.385(11) . ?
C9 C10 1.418(10) . ?
C9 H9 0.9298 . ?
C10 C11 1.480(11) . ?
C11 C12 1.383(11) . ?
C12 C13 1.398(13) . ?
C12 H12 0.9300 . ?
C13 C14 1.369(8) . ?
C13 H13 0.9301 . ?
C14 C15 1.360(11) . ?
C14 H14 0.9299 . ?
C15 H15 0.9300 . ?
C16 C17 1.499(11) . ?
C16 H16A 0.9701 . ?
C16 H16B 0.9700 . ?
C17 C22 1.365(11) . ?
C17 C18 1.387(11) . ?
C18 C19 1.411(11) . ?
C18 H18 0.9300 . ?
C19 C20 1.390(11) . ?
C20 C21 1.356(11) . ?
C21 C22 1.373(11) . ?
C21 H21 0.9299 . ?
C22 H22 0.9300 . ?
C23 C24 1.502(12) . ?
C23 H23A 0.9702 . ?
C23 H23B 0.9702 . ?
C24 H24A 0.9699 . ?
C24 H24B 0.9697 . ?
C25 C26 1.489(14) . ?
C25 H25A 0.9705 . ?
C25 H25B 0.9704 . ?
C26 H26A 0.9706 . ?
C26 H26B 0.9689 . ?
C27 C28 1.480(14) . ?
C27 H27A 0.9694 . ?
C27 H27B 0.9704 . ?
C28 H28A 0.9699 . ?
C28 H28B 0.9699 . ?
C29 C30 1.512(7) . ?
C29 Na 3.059(12) . ?
C29 H29A 0.9698 . ?
C29 H29B 0.9702 . ?
C30 H30A 0.9699 . ?
C30 H30B 0.9700 . ?
Na N4 2.371(12) . ?
N4 C31 1.144(12) . ?
C31 S1 1.596(6) . ?
